data_7153734
loop_
_publ_author_name
'Davies, Stephen G.'
'Fletcher, Ai M.'
'Lee, James A.'
'Roberts, Paul M.'
'Souleymanou, Myriam Y.'
'Thomson, James E.'
'Zammit, Charlotte M.'

_publ_section_title
;
 Diastereoselective Ireland-Claisen rearrangements of substituted allyl
 \b-amino esters: applications in the asymmetric synthesis of
 C(5)-substituted transpentacins.
;
_journal_issue 17
_journal_name_full 'Organic &amp; biomolecular chemistry'
_journal_page_first 2702
_journal_page_last 2728
_journal_paper_doi 10.1039/c4ob00274a
_journal_volume 12
_journal_year 2014
_chemical_absolute_configuration ad
_chemical_formula_moiety 'C31 H35 N1 O2'
_chemical_formula_sum 'C31 H35 N O2'
_chemical_formula_weight 453.62
_space_group_IT_number 18
_symmetry_cell_setting orthorhombic
_symmetry_space_group_name_Hall 'P 2bc 2'
_symmetry_space_group_name_H-M 'P 2 21 21'
_atom_sites_solution_hydrogens difmap
_atom_sites_solution_primary direct
_cell_angle_alpha 90
_cell_angle_beta 90
_cell_angle_gamma 90
_cell_formula_units_Z 4
_cell_length_a 10.7026(7)
_cell_length_b 15.0868(9)
_cell_length_c 16.8872(8)
_cell_measurement_reflns_used 0
_cell_measurement_temperature 150
_cell_measurement_theta_max 0
_cell_measurement_theta_min 0
_cell_volume 2726.7(3)
_computing_cell_refinement 'CrysAlis, (Oxford Diffraction, 2002)'
_computing_data_collection 'SuperNova, (Oxford Diffraction, 2010)'
_computing_data_reduction 'CrysAlis, (Oxford Diffraction, 2002)'
_computing_molecular_graphics 'CAMERON (Watkin et al., 1996)'
_computing_publication_material 'CRYSTALS (Betteridge et al., 2003)'
_computing_structure_refinement 'CRYSTALS (Betteridge et al., 2003)'
_computing_structure_solution 'SIR92 (Altomare et al., 1994)'
_diffrn_ambient_temperature 150
_diffrn_measured_fraction_theta_full 0.997
_diffrn_measured_fraction_theta_max 0.990
_diffrn_measurement_device Area
_diffrn_measurement_device_type 'Oxford Diffraction SuperNova'
_diffrn_measurement_method \w/2\q
_diffrn_radiation_monochromator graphite
_diffrn_radiation_type 'Cu K\a'
_diffrn_radiation_wavelength 1.54180
_diffrn_reflns_av_R_equivalents 0.079
_diffrn_reflns_limit_h_max 12
_diffrn_reflns_limit_h_min -13
_diffrn_reflns_limit_k_max 18
_diffrn_reflns_limit_k_min -18
_diffrn_reflns_limit_l_max 21
_diffrn_reflns_limit_l_min -18
_diffrn_reflns_number 19630
_diffrn_reflns_theta_full 75.149
_diffrn_reflns_theta_max 76.683
_diffrn_reflns_theta_min 2.929
_diffrn_standards_number 0
_exptl_absorpt_coefficient_mu 0.527
_exptl_absorpt_correction_T_max 0.9587
_exptl_absorpt_correction_T_min 0.9437
_exptl_absorpt_correction_type none
_exptl_crystal_colour colourless
_exptl_crystal_density_diffrn 1.105
_exptl_crystal_density_method 'not measured'
_exptl_crystal_description prism
_exptl_crystal_F_000 976
_exptl_crystal_size_max 0.190
_exptl_crystal_size_mid 0.110
_exptl_crystal_size_min 0.080
_refine_diff_density_max 0.92
_refine_diff_density_min -0.36
_refine_ls_abs_structure_details 'Flack (1983), 2465 Friedel-pairs'
_refine_ls_abs_structure_Flack -0.7(4)
_refine_ls_extinction_method None
_refine_ls_goodness_of_fit_ref 0.9966
_refine_ls_hydrogen_treatment constr
_refine_ls_matrix_type full
_refine_ls_number_parameters 308
_refine_ls_number_reflns 5154
_refine_ls_number_restraints 0
_refine_ls_R_factor_all 0.0794
_refine_ls_R_factor_gt 0.0740
_refine_ls_shift/su_max 0.0001625
_refine_ls_shift/su_mean 0.0000133
_refine_ls_structure_factor_coef Fsqd
_refine_ls_weighting_details
;
 Method= Modified Sheldrick 
 w=1/[\s^2^(F^2^) + ( 0.12P)^2^ + 1.52P] 
 ,where P=(max(Fo^2^,0) + 2Fc^2^)/3 
;
_refine_ls_weighting_scheme calc
_refine_ls_wR_factor_all 0.2054
_refine_ls_wR_factor_gt 0.1998
_refine_ls_wR_factor_ref 0.2054
_reflns_limit_h_max 13
_reflns_limit_h_min -13
_reflns_limit_k_max 18
_reflns_limit_k_min 0
_reflns_limit_l_max 21
_reflns_limit_l_min 0
_reflns_number_gt 4652
_reflns_number_total 5681
_reflns_threshold_expression I>2.0\s(I)
_oxford_diffrn_Wilson_B_factor 3.73
_oxford_diffrn_Wilson_scale 0.06
_oxford_refine_ls_r_factor_ref 0.0794
_oxford_refine_ls_scale 4.71(14)
_oxford_reflns_number_all 5154
_oxford_reflns_threshold_expression_ref I>-3.0\s(I)
_cod_data_source_file c4ob00274a2.cif
_cod_data_source_block 87
_cod_depositor_comments
;
The following automatic conversions were performed:

'_symmetry_cell_setting' value 'Orthorhombic' changed to
'orthorhombic' according to
/usr/data/users/saulius/crontab/automatic-downloads/rss-feeds/RSC/lib/dictionaries/cif_core.dic
dictionary named 'cif_core.dic' version 2.4.2 from
2011-04-26.

'_atom_sites_solution_primary' value 'Direct' changed to
'direct' according to
/usr/data/users/saulius/crontab/automatic-downloads/rss-feeds/RSC/lib/dictionaries/cif_core.dic
dictionary named 'cif_core.dic' version 2.4.2 from 2011-04-26.

Automatic conversion script
Id: cif_fix_values 2281 2013-09-26 08:29:07Z andrius 
;
_cod_original_cell_volume 2726.8(3)
_cod_original_formula_sum 'C31 H35 N1 O2'
_cod_database_code 7153734

loop_
_symmetry_equiv_pos_as_xyz
x,y,z
x,-y,-z
-x,y+1/2,-z+1/2
-x,-y+1/2,z+1/2

loop_
_atom_site_label
_atom_site_type_symbol
_atom_site_fract_x
_atom_site_fract_y
_atom_site_fract_z
_atom_site_U_iso_or_equiv
_atom_site_occupancy
_atom_site_adp_type
_atom_site_refinement_flags_posn
O1 O 0.4245(3) 0.61383(14) 0.46644(11) 0.0481 1.0000 Uani .
C2 C 0.4209(3) 0.56235(18) 0.40322(16) 0.0343 1.0000 Uani .
O3 O 0.4497(2) 0.48514(14) 0.40450(11) 0.0472 1.0000 Uani .
C4 C 0.3715(3) 0.6086(2) 0.33033(15) 0.0331 1.0000 Uani .
C5 C 0.4559(3) 0.58678(19) 0.25853(15) 0.0322 1.0000 Uani .
N6 N 0.4022(2) 0.62504(16) 0.18569(13) 0.0350 1.0000 Uani .
C7 C 0.4472(3) 0.5814(2) 0.11314(16) 0.0427 1.0000 Uani .
C8 C 0.4079(3) 0.4850(2) 0.10740(14) 0.0411 1.0000 Uani .
C9 C 0.2824(3) 0.4619(2) 0.0995(2) 0.0479 1.0000 Uani .
C10 C 0.2467(4) 0.3743(3) 0.0897(2) 0.0622 1.0000 Uani .
C11 C 0.3360(5) 0.3078(3) 0.0866(2) 0.0636 1.0000 Uani .
C12 C 0.4585(5) 0.3296(3) 0.0943(3) 0.0668 1.0000 Uani .
C13 C 0.4948(4) 0.4175(2) 0.1060(2) 0.0542 1.0000 Uani .
C15 C 0.4084(4) 0.7215(2) 0.18035(19) 0.0478 1.0000 Uani .
C16 C 0.3002(3) 0.7602(2) 0.13278(16) 0.0393 1.0000 Uani .
C17 C 0.1948(4) 0.7120(3) 0.1147(2) 0.0590 1.0000 Uani .
C18 C 0.0993(4) 0.7470(4) 0.0702(2) 0.0718 1.0000 Uani .
C19 C 0.1036(5) 0.8292(4) 0.0448(3) 0.0896 1.0000 Uani .
C20 C 0.2063(7) 0.8804(4) 0.0627(4) 0.0998 1.0000 Uani .
C21 C 0.3058(5) 0.8452(2) 0.1060(3) 0.0653 1.0000 Uani .
C22 C 0.5384(5) 0.7542(3) 0.1406(3) 0.0743 1.0000 Uani .
C23 C 0.5887(3) 0.6127(2) 0.27594(16) 0.0439 1.0000 Uani .
C24 C 0.6853(4) 0.5596(3) 0.2732(3) 0.0692 1.0000 Uani .
C25 C 0.8180(5) 0.5869(5) 0.2911(4) 0.1115 1.0000 Uani .
C26 C 0.2318(3) 0.5832(2) 0.31909(18) 0.0417 1.0000 Uani .
C27 C 0.1492(3) 0.6224(3) 0.3843(2) 0.0524 1.0000 Uani .
C28 C 0.1488(3) 0.7223(3) 0.3877(3) 0.0646 1.0000 Uani .
C29 C 0.1943(4) 0.7665(3) 0.4549(3) 0.0753 1.0000 Uani .
C30 C 0.1890(6) 0.8589(4) 0.4585(5) 0.1045 1.0000 Uani .
C31 C 0.1415(6) 0.9081(4) 0.3959(6) 0.1099 1.0000 Uani .
C32 C 0.0976(6) 0.8642(4) 0.3280(6) 0.1156 1.0000 Uani .
C33 C 0.1013(5) 0.7725(3) 0.3246(4) 0.0802 1.0000 Uani .
C34 C 0.2136(4) 0.4855(3) 0.3075(2) 0.0532 1.0000 Uani .
C35 C 0.1407(5) 0.4330(3) 0.3492(3) 0.0751 1.0000 Uani .
H41 H 0.3765 0.6762 0.3390 0.0450 1.0000 Uiso R
H51 H 0.4521 0.5192 0.2542 0.0447 1.0000 Uiso R
H71 H 0.5493 0.5971 0.1019 0.0543 1.0000 Uiso R
H72 H 0.4013 0.6125 0.0710 0.0583 1.0000 Uiso R
H91 H 0.2214 0.5089 0.1004 0.0624 1.0000 Uiso R
H101 H 0.1597 0.3573 0.0841 0.0788 1.0000 Uiso R
H111 H 0.3102 0.2471 0.0796 0.0814 1.0000 Uiso R
H121 H 0.5232 0.2828 0.0924 0.0860 1.0000 Uiso R
H131 H 0.5814 0.4332 0.1126 0.0730 1.0000 Uiso R
H151 H 0.4028 0.7466 0.2347 0.0624 1.0000 Uiso R
H171 H 0.1895 0.6513 0.1332 0.0757 1.0000 Uiso R
H181 H 0.0259 0.7112 0.0571 0.0970 1.0000 Uiso R
H191 H 0.0347 0.8527 0.0152 0.1130 1.0000 Uiso R
H201 H 0.2097 0.9398 0.0461 0.1354 1.0000 Uiso R
H211 H 0.3787 0.8807 0.1171 0.0878 1.0000 Uiso R
H221 H 0.5498 0.8228 0.1444 0.1466 1.0000 Uiso R
H222 H 0.6119 0.7241 0.1664 0.1464 1.0000 Uiso R
H223 H 0.5386 0.7374 0.0822 0.1471 1.0000 Uiso R
H231 H 0.6028 0.6734 0.2915 0.0615 1.0000 Uiso R
H241 H 0.6711 0.4999 0.2629 0.0959 1.0000 Uiso R
H251 H 0.8551 0.5447 0.3277 0.1701 1.0000 Uiso R
H252 H 0.8166 0.6464 0.3148 0.1701 1.0000 Uiso R
H253 H 0.8651 0.5888 0.2409 0.1704 1.0000 Uiso R
H261 H 0.2049 0.6103 0.2673 0.0545 1.0000 Uiso R
H271 H 0.1777 0.6006 0.4363 0.0669 1.0000 Uiso R
H272 H 0.0584 0.6035 0.3747 0.0670 1.0000 Uiso R
H291 H 0.2284 0.7341 0.4978 0.1023 1.0000 Uiso R
H301 H 0.2161 0.8885 0.5041 0.1354 1.0000 Uiso R
H311 H 0.1354 0.9721 0.3983 0.1334 1.0000 Uiso R
H321 H 0.0667 0.8957 0.2841 0.1435 1.0000 Uiso R
H331 H 0.0683 0.7421 0.2811 0.1005 1.0000 Uiso R
H341 H 0.2641 0.4581 0.2675 0.0665 1.0000 Uiso R
H351 H 0.0921 0.4553 0.3912 0.0982 1.0000 Uiso R
H352 H 0.1334 0.3719 0.3374 0.0982 1.0000 Uiso R
H11 H 0.4273 0.5858 0.5113 0.0791 1.0000 Uiso R

loop_
_atom_site_aniso_label
_atom_site_aniso_U_11
_atom_site_aniso_U_22
_atom_site_aniso_U_33
_atom_site_aniso_U_23
_atom_site_aniso_U_13
_atom_site_aniso_U_12
O1 0.0806(17) 0.0420(11) 0.0217(8) -0.0001(8) -0.0050(10) -0.0008(11)
C2 0.0389(14) 0.0432(14) 0.0207(11) -0.0007(10) 0.0019(11) -0.0008(12)
O3 0.0737(16) 0.0475(12) 0.0205(9) 0.0024(8) 0.0021(10) 0.0142(11)
C4 0.0347(14) 0.0404(14) 0.0242(12) 0.0040(11) -0.0006(10) 0.0007(11)
C5 0.0341(14) 0.0412(14) 0.0213(11) 0.0048(10) -0.0023(10) -0.0013(11)
N6 0.0393(12) 0.0425(12) 0.0231(10) 0.0068(9) -0.0046(10) -0.0046(10)
C7 0.0412(15) 0.0644(19) 0.0225(13) 0.0042(12) -0.0002(11) -0.0083(14)
C8 0.0497(17) 0.0562(17) 0.0173(11) 0.0044(11) 0.0008(11) -0.0026(14)
C9 0.0476(18) 0.0601(19) 0.0360(15) -0.0050(14) 0.0013(14) -0.0057(15)
C10 0.073(3) 0.075(2) 0.0389(17) -0.0031(17) -0.0003(17) -0.022(2)
C11 0.095(3) 0.055(2) 0.0405(18) 0.0073(15) -0.0086(19) -0.005(2)
C12 0.090(3) 0.056(2) 0.054(2) 0.0090(18) -0.015(2) 0.014(2)
C13 0.059(2) 0.063(2) 0.0409(17) 0.0083(15) -0.0116(16) 0.0090(16)
C15 0.061(2) 0.0441(16) 0.0382(15) 0.0100(13) -0.0174(15) -0.0106(15)
C16 0.0479(17) 0.0457(16) 0.0243(12) 0.0018(11) 0.0006(12) 0.0060(13)
C17 0.057(2) 0.076(2) 0.0446(18) 0.0012(16) -0.0136(17) -0.0021(18)
C18 0.060(2) 0.103(3) 0.052(2) -0.020(2) -0.0173(19) 0.025(2)
C19 0.079(3) 0.120(4) 0.070(3) -0.014(3) -0.021(3) 0.058(3)
C20 0.123(5) 0.070(3) 0.107(4) 0.031(3) -0.024(4) 0.034(3)
C21 0.073(3) 0.0479(19) 0.075(3) 0.0125(18) -0.001(2) 0.0111(18)
C22 0.069(3) 0.071(3) 0.083(3) 0.020(2) 0.000(2) -0.007(2)
C23 0.0375(16) 0.0679(19) 0.0262(12) 0.0034(13) -0.0011(12) -0.0044(15)
C24 0.0388(19) 0.085(3) 0.084(3) 0.016(2) -0.0143(19) 0.0074(19)
C25 0.041(2) 0.166(6) 0.127(5) 0.016(5) -0.022(3) 0.003(3)
C26 0.0351(15) 0.0589(18) 0.0310(14) 0.0029(13) 0.0014(12) -0.0038(13)
C27 0.0341(15) 0.078(2) 0.0446(18) -0.0047(16) 0.0088(14) -0.0036(16)
C28 0.0323(16) 0.082(3) 0.079(3) -0.009(2) 0.0167(18) 0.0011(17)
C29 0.050(2) 0.090(3) 0.086(3) -0.034(3) 0.020(2) -0.006(2)
C30 0.063(3) 0.098(4) 0.152(6) -0.055(4) 0.032(4) -0.006(3)
C31 0.063(3) 0.074(3) 0.192(8) -0.028(5) 0.032(4) -0.003(3)
C32 0.066(3) 0.079(4) 0.202(8) 0.014(4) 0.015(4) 0.017(3)
C33 0.054(2) 0.078(3) 0.108(4) -0.003(3) 0.003(3) 0.005(2)
C34 0.0507(19) 0.066(2) 0.0425(17) -0.0033(16) 0.0043(15) -0.0178(17)
C35 0.078(3) 0.076(3) 0.071(3) -0.002(2) 0.020(2) -0.028(2)

loop_
_atom_type_symbol
_atom_type_scat_dispersion_real
_atom_type_scat_dispersion_imag
_atom_type_scat_Cromer_Mann_a1
_atom_type_scat_Cromer_Mann_b1
_atom_type_scat_Cromer_Mann_a2
_atom_type_scat_Cromer_Mann_b2
_atom_type_scat_Cromer_Mann_a3
_atom_type_scat_Cromer_Mann_b3
_atom_type_scat_Cromer_Mann_a4
_atom_type_scat_Cromer_Mann_b4
_atom_type_scat_Cromer_Mann_c
_atom_type_scat_source
C 0.0181 0.0091 2.3100 20.8439 1.0200 10.2075 1.5886 0.5687 0.8650 51.6512 0.2156 'International Tables Vol C 4.2.6.8 and 6.1.1.4'
H 0.0000 0.0000 0.4930 10.5109 0.3229 26.1257 0.1402 3.1424 0.0408 57.7998 0.0030 'International Tables Vol C 4.2.6.8 and 6.1.1.4'
N 0.0311 0.0180 12.2126 0.0057 3.1322 9.8933 2.0125 28.9975 1.1663 0.5826 -11.5290 'International Tables Vol C 4.2.6.8 and 6.1.1.4'
O 0.0492 0.0322 3.0485 13.2771 2.2868 5.7011 1.5463 0.3239 0.8670 32.9089 0.2508 'International Tables Vol C 4.2.6.8 and 6.1.1.4'

loop_
_geom_angle_atom_site_label_1
_geom_angle_atom_site_label_2
_geom_angle_atom_site_label_3
_geom_angle
_geom_angle_publ_flag
C2 O1 H11 114.9 no
O1 C2 O3 123.1(3) yes
O1 C2 C4 113.4(2) yes
O3 C2 C4 123.4(2) yes
C2 C4 C5 109.6(2) yes
C2 C4 C26 108.8(2) yes
C5 C4 C26 114.4(2) yes
C2 C4 H41 108.9 no
C5 C4 H41 107.0 no
C26 C4 H41 108.1 no
C4 C5 N6 110.0(2) yes
C4 C5 C23 110.1(2) yes
N6 C5 C23 115.5(2) yes
C4 C5 H51 104.2 no
N6 C5 H51 108.4 no
C23 C5 H51 108.1 no
C5 N6 C7 113.0(2) yes
C5 N6 C15 115.1(2) yes
C7 N6 C15 112.3(2) yes
N6 C7 C8 113.0(2) yes
N6 C7 H71 111.2 no
C8 C7 H71 117.2 no
N6 C7 H72 103.0 no
C8 C7 H72 105.8 no
H71 C7 H72 105.1 no
C7 C8 C9 120.9(3) yes
C7 C8 C13 121.4(3) yes
C9 C8 C13 117.6(3) yes
C8 C9 C10 121.1(4) yes
C8 C9 H91 117.8 no
C10 C9 H91 121.0 no
C9 C10 C11 120.3(4) yes
C9 C10 H101 122.0 no
C11 C10 H101 117.8 no
C10 C11 C12 119.1(4) yes
C10 C11 H111 119.7 no
C12 C11 H111 121.2 no
C11 C12 C13 120.9(4) yes
C11 C12 H121 120.0 no
C13 C12 H121 119.1 no
C12 C13 C8 121.0(4) yes
C12 C13 H131 121.3 no
C8 C13 H131 117.7 no
N6 C15 C16 112.3(3) yes
N6 C15 C22 111.6(3) yes
C16 C15 C22 108.4(3) yes
N6 C15 H151 108.7 no
C16 C15 H151 107.1 no
C22 C15 H151 108.6 no
C15 C16 C17 122.5(3) yes
C15 C16 C21 120.2(3) yes
C17 C16 C21 117.4(4) yes
C16 C17 C18 121.9(4) yes
C16 C17 H171 118.4 no
C18 C17 H171 119.7 no
C17 C18 C19 121.0(5) yes
C17 C18 H181 120.6 no
C19 C18 H181 118.4 no
C18 C19 C20 119.1(4) yes
C18 C19 H191 119.4 no
C20 C19 H191 121.4 no
C19 C20 C21 120.7(5) yes
C19 C20 H201 120.0 no
C21 C20 H201 119.3 no
C20 C21 C16 119.9(5) yes
C20 C21 H211 120.4 no
C16 C21 H211 119.6 no
C15 C22 H221 112.1 no
C15 C22 H222 110.6 no
H221 C22 H222 109.2 no
C15 C22 H223 109.1 no
H221 C22 H223 107.9 no
H222 C22 H223 107.8 no
C5 C23 C24 125.5(4) yes
C5 C23 H231 116.6 no
C24 C23 H231 117.9 no
C23 C24 C25 124.7(5) yes
C23 C24 H241 118.1 no
C25 C24 H241 117.1 no
C24 C25 H251 109.5 no
C24 C25 H252 108.4 no
H251 C25 H252 110.1 no
C24 C25 H253 108.5 no
H251 C25 H253 110.9 no
H252 C25 H253 109.4 no
C4 C26 C27 111.8(3) yes
C4 C26 C34 112.5(3) yes
C27 C26 C34 113.5(3) yes
C4 C26 H261 106.3 no
C27 C26 H261 107.6 no
C34 C26 H261 104.4 no
C26 C27 C28 114.5(3) yes
C26 C27 H271 109.5 no
C28 C27 H271 107.5 no
C26 C27 H272 109.0 no
C28 C27 H272 106.3 no
H271 C27 H272 110.0 no
C27 C28 C29 120.2(4) yes
C27 C28 C33 120.8(4) yes
C29 C28 C33 118.9(5) yes
C28 C29 C30 119.7(6) yes
C28 C29 H291 120.4 no
C30 C29 H291 119.9 no
C29 C30 C31 121.0(6) yes
C29 C30 H301 120.0 no
C31 C30 H301 119.0 no
C30 C31 C32 119.4(6) yes
C30 C31 H311 121.8 no
C32 C31 H311 118.8 no
C31 C32 C33 119.7(7) yes
C31 C32 H321 121.5 no
C33 C32 H321 118.9 no
C28 C33 C32 121.3(6) yes
C28 C33 H331 117.9 no
C32 C33 H331 120.7 no
C26 C34 C35 126.7(4) yes
C26 C34 H341 116.3 no
C35 C34 H341 116.9 no
C34 C35 H351 121.1 no
C34 C35 H352 121.5 no
H351 C35 H352 117.4 no

loop_
_geom_bond_atom_site_label_1
_geom_bond_atom_site_label_2
_geom_bond_distance
_geom_bond_publ_flag
O1 C2 1.321(3) yes
O1 H11 0.868 no
C2 O3 1.205(3) yes
C2 C4 1.511(4) yes
C4 C5 1.547(4) yes
C4 C26 1.556(4) yes
C4 H41 1.031 no
C5 N6 1.475(3) yes
C5 C23 1.504(4) yes
C5 H51 1.023 no
N6 C7 1.472(4) yes
N6 C15 1.460(4) yes
C7 C8 1.516(4) yes
C7 H71 1.134 no
C7 H72 0.984 no
C8 C9 1.394(5) yes
C8 C13 1.381(5) yes
C9 C10 1.385(5) yes
C9 H91 0.964 no
C10 C11 1.388(7) yes
C10 H101 0.970 no
C11 C12 1.357(7) yes
C11 H111 0.964 no
C12 C13 1.395(6) yes
C12 H121 0.991 no
C13 H131 0.962 no
C15 C16 1.526(4) yes
C15 C22 1.621(6) yes
C15 H151 0.994 no
C16 C17 1.377(5) yes
C16 C21 1.360(5) yes
C17 C18 1.374(6) yes
C17 H171 0.970 no
C18 C19 1.313(8) yes
C18 H181 0.978 no
C19 C20 1.377(9) yes
C19 H191 0.959 no
C20 C21 1.397(7) yes
C20 H201 0.940 no
C21 H211 0.965 no
C22 H221 1.044 no
C22 H222 1.008 no
C22 H223 1.018 no
C23 C24 1.308(6) yes
C23 H231 0.964 no
C24 C25 1.509(6) yes
C24 H241 0.931 no
C25 H251 0.972 no
C25 H252 0.983 no
C25 H253 0.986 no
C26 C27 1.531(4) yes
C26 C34 1.499(5) yes
C26 H261 1.007 no
C27 C28 1.509(6) yes
C27 H271 0.986 no
C27 H272 1.026 no
C28 C29 1.405(6) yes
C28 C33 1.402(7) yes
C29 C30 1.395(8) yes
C29 H291 0.947 no
C30 C31 1.390(11) yes
C30 H301 0.936 no
C31 C32 1.406(12) yes
C31 H311 0.968 no
C32 C33 1.385(8) yes
C32 H321 0.941 no
C33 H331 0.936 no
C34 C35 1.317(5) yes
C34 H341 0.959 no
C35 H351 0.941 no
C35 H352 0.946 no

loop_
_geom_hbond_atom_site_label_D
_geom_hbond_atom_site_label_H
_geom_hbond_atom_site_label_A
_geom_hbond_site_symmetry_A
_geom_hbond_angle_DHA
_geom_hbond_distance_DH
_geom_hbond_distance_HA
_geom_hbond_distance_DA
_geom_hbond_publ_flag
C21 H211 O3 3_655 159.30(12) 0.965 2.447 3.367(6) yes
C22 H221 O3 3_655 156.84(13) 1.044 2.585 3.568(6) yes
C22 H222 C23 . 122.96(14) 1.008 2.511 3.174(6) yes
O1 H11 O3 2_566 170.34(11) 0.868 1.796 2.656(6) yes
